data_9001735
loop_
_publ_author_name
'Krause, W.'
'Bernhardt, H. J.'
'Gebert, W.'
'Graetsch, H.'
'Belendorff, K.'
'Petitjean, K.'

_publ_section_title
;
 Medenbachite, Bi2Fe(Cu,Fe)(O,OH)2(OH)2(AsO4)2, a new mineral species: Its
 description and crystal structure
 Sample: 8.0.376, split Bi atom model
;
_journal_name_full 'American Mineralogist'
_journal_page_first 505
_journal_page_last 512
_journal_volume 81
_journal_year 1996
_chemical_formula_sum 'As2 Bi2 Cu0.88 Fe1.12 O12'
_chemical_name_mineral Medenbachite
_space_group_IT_number 2
_symmetry_space_group_name_Hall '-P 1'
_symmetry_space_group_name_H-M 'P -1'
_cell_angle_alpha 94.29
_cell_angle_beta 99.93
_cell_angle_gamma 94.85
_cell_length_a 4.581
_cell_length_b 6.178
_cell_length_c 8.969
_cell_formula_units_Z 1
_cell_volume 248.102
_database_code_amcsd 0001791
_exptl_crystal_density_diffrn 5.878
_cod_original_formula_sum 'Bi2 Fe1.12 Cu.88 As2 O12'
_cod_database_code 9001735

loop_
_symmetry_equiv_pos_as_xyz
x,y,z
-x,-y,-z

loop_
_atom_site_aniso_label
_atom_site_aniso_U_11
_atom_site_aniso_U_22
_atom_site_aniso_U_33
_atom_site_aniso_U_12
_atom_site_aniso_U_13
_atom_site_aniso_U_23
Bi1 0.02210 0.02490 0.02570 0.00280 -0.00600 0.00440
Bi2 0.01900 0.02080 0.02740 0.00060 -0.00540 0.00630
Fe1 0.01970 0.02050 0.02970 0.00090 0.00190 0.00950
Cu2 0.02020 0.01790 0.02620 0.00080 0.00120 0.01020
Fe2 0.02020 0.01790 0.02620 0.00080 0.00120 0.01020
As 0.02050 0.02090 0.02540 0.00060 0.00060 0.00960
O1 0.02170 0.02000 0.03100 -0.00400 0.00200 0.01200
O2 0.00900 0.02800 0.03400 -0.00500 -0.00300 0.01300
O3 0.02500 0.02000 0.03700 0.00200 -0.00800 0.00400
O4 0.01900 0.02100 0.03100 0.00200 0.01000 0.00400
O5 0.01800 0.03200 0.04500 -0.00100 -0.00200 -0.00800
O6 0.03300 0.03900 0.02500 0.00100 -0.00600 0.00900

loop_
_atom_site_label
_atom_site_fract_x
_atom_site_fract_y
_atom_site_fract_z
_atom_site_occupancy
Bi1 0.15890 0.29960 0.39530 0.50000
Bi2 0.25410 0.32230 0.38830 0.50000
Fe1 0.00000 0.00000 0.00000 1.00000
Cu2 0.00000 0.50000 0.00000 0.88000
Fe2 0.00000 0.50000 0.00000 0.12000
As 0.54110 0.79980 0.21780 1.00000
O1 0.31400 0.56500 0.19800 1.00000
O2 0.14500 0.74200 0.89900 1.00000
O3 0.33800 0.01200 0.18200 1.00000
O4 0.24500 0.22400 0.91600 1.00000
O5 0.27700 0.61700 0.54100 1.00000
O6 0.24600 0.13900 0.61100 1.00000

loop_
_cod_related_entry_id
_cod_related_entry_database
_cod_related_entry_code
1 AMCSD 0001791
